data_1506467
loop_
_publ_author_name
'Ishikawa, Teruhiko'
'Miyahara, Tadashi'
'Asakura, Mami'
'Higuchi, Shuichi'
'Miyauchi, Yayoi'
'Saito, Seiki'

_publ_section_title
;
 One-pot multistep synthesis of 4-acetoxy-2-amino-3-arylbenzofurans from
 1-aryl-2-nitroethylenes and cyclohexane-1,3-diones.
;
_journal_issue 7
_journal_name_full 'Organic letters'
_journal_page_first 1211
_journal_page_last 1214
_journal_paper_doi 10.1021/ol047540b
_journal_volume 7
_journal_year 2005
_chemical_formula_moiety 'C17 H15 N O3 '
_chemical_formula_sum 'C17 H15 N O3'
_chemical_formula_weight 281.31
_chemical_melting_point 119.0(10)
_space_group_IT_number 2
_symmetry_cell_setting triclinic
_symmetry_Int_Tables_number 2
_symmetry_space_group_name_Hall '-P 1'
_symmetry_space_group_name_H-M 'P -1'
_cell_angle_alpha 98.55(1)
_cell_angle_beta 103.00(1)
_cell_angle_gamma 105.39(1)
_cell_formula_units_Z 2
_cell_length_a 7.488(1)
_cell_length_b 8.724(1)
_cell_length_c 11.424(2)
_cell_measurement_reflns_used 3492
_cell_measurement_temperature 103.1
_cell_measurement_theta_max 71.2
_cell_measurement_theta_min 4.1
_cell_volume 683.61(18)
_computing_cell_refinement PROCESS-AUTO
_computing_data_collection PROCESS-AUTO
_computing_data_reduction CrystalStructure
_computing_publication_material 'CrystalStructure 3.6.0'
_computing_structure_refinement CRYSTALS
_computing_structure_solution DirectMethod
_diffrn_detector_area_resol_mean 10.00
_diffrn_measured_fraction_theta_full 0.8303
_diffrn_measured_fraction_theta_max 0.8303
_diffrn_measurement_device_type 'Rigaku RAXIS-RAPID'
_diffrn_measurement_method \w
_diffrn_radiation_type 'Cu K\a'
_diffrn_radiation_wavelength 1.5419
_diffrn_reflns_av_R_equivalents 0.050
_diffrn_reflns_limit_h_max 8
_diffrn_reflns_limit_h_min -8
_diffrn_reflns_limit_k_max 8
_diffrn_reflns_limit_k_min -10
_diffrn_reflns_limit_l_max 13
_diffrn_reflns_limit_l_min -12
_diffrn_reflns_number 7056
_diffrn_reflns_theta_full 68.22
_diffrn_reflns_theta_max 68.22
_exptl_absorpt_coefficient_mu 0.769
_exptl_absorpt_correction_type none
_exptl_crystal_colour yellow
_exptl_crystal_density_diffrn 1.367
_exptl_crystal_description platelet
_exptl_crystal_F_000 296.00
_exptl_crystal_size_max 0.43
_exptl_crystal_size_mid 0.14
_exptl_crystal_size_min 0.11
_refine_diff_density_max 0.34
_refine_diff_density_min -0.33
_refine_ls_extinction_method none
_refine_ls_goodness_of_fit_ref 12.989
_refine_ls_hydrogen_treatment refall
_refine_ls_number_parameters 205
_refine_ls_number_reflns 1694
_refine_ls_R_factor_gt 0.0680
_refine_ls_shift/su_max 0.0000
_refine_ls_structure_factor_coef F
_refine_ls_weighting_details 'w = 1.0'
_refine_ls_weighting_scheme unit
_refine_ls_wR_factor_ref 0.0670
_reflns_number_gt 1694
_reflns_number_total 2071
_reflns_threshold_expression F^2^>2.0\s(F^2^)
_cod_data_source_file ol047540bsi20050209_034324.cif
_cod_data_source_block '_Benzofuran-Me_________'
_cod_depositor_comments
;
The following automatic conversions were performed:

'_chemical_melting_point' value '118-120' was changed to '119.0(10)'
- the average value was taken and precision was estimated.

Automatic conversion script
Id: cif_fix_values 1715 2011-07-08 13:25:40Z adriana 
;
_cod_original_cell_volume 683.6(2)
_cod_original_formula_sum 'C17 H15 N O3 '
_cod_database_code 1506467

loop_
_symmetry_equiv_pos_site_id
_symmetry_equiv_pos_as_xyz
1 +X,+Y,+Z
2 -X,-Y,-Z

loop_
_atom_site_label
_atom_site_type_symbol
_atom_site_fract_x
_atom_site_fract_y
_atom_site_fract_z
_atom_site_U_iso_or_equiv
_atom_site_adp_type
_atom_site_occupancy
_atom_site_symmetry_multiplicity
_atom_site_calc_flag
_atom_site_refinement_flags
O(1) O 0.2653(4) 0.4753(3) 0.0619(2) 0.0328(8) Uani 1.00 1 d .
O(2) O 0.0547(4) 0.8317(3) 0.3060(3) 0.0358(9) Uani 1.00 1 d .
O(3) O -0.1381(4) 0.9152(4) 0.1634(3) 0.0405(9) Uani 1.00 1 d .
N(1) N 0.0981(5) 0.2263(4) 0.0883(3) 0.035(1) Uani 1.00 1 d .
C(1) C 0.2831(6) 0.6392(5) 0.1012(4) 0.032(1) Uani 1.00 1 d .
C(2) C 0.1317(6) 0.3911(5) 0.1131(4) 0.032(1) Uani 1.00 1 d .
C(3) C 0.0657(6) 0.4898(5) 0.1854(4) 0.030(1) Uani 1.00 1 d .
C(4) C 0.1645(6) 0.6532(5) 0.1769(4) 0.031(1) Uani 1.00 1 d .
C(5) C 0.1681(6) 0.8113(5) 0.2249(4) 0.034(1) Uani 1.00 1 d .
C(6) C 0.2878(6) 0.9439(5) 0.1975(4) 0.037(1) Uani 1.00 1 d .
C(7) C 0.4034(6) 0.9225(5) 0.1226(4) 0.038(1) Uani 1.00 1 d .
C(8) C 0.4024(6) 0.7666(5) 0.0708(4) 0.036(1) Uani 1.00 1 d .
C(9) C -0.1023(6) 0.8800(5) 0.2620(4) 0.037(1) Uani 1.00 1 d .
C(10) C -0.2202(7) 0.8775(6) 0.3515(4) 0.043(1) Uani 1.00 1 d .
C(11) C -0.0726(6) 0.4337(5) 0.2557(4) 0.031(1) Uani 1.00 1 d .
C(12) C -0.0268(7) 0.3516(5) 0.3481(4) 0.036(1) Uani 1.00 1 d .
C(13) C -0.1513(6) 0.3037(5) 0.4180(4) 0.037(1) Uani 1.00 1 d .
C(14) C -0.3268(7) 0.3335(5) 0.3980(4) 0.036(1) Uani 1.00 1 d .
C(15) C -0.3753(6) 0.4129(5) 0.3042(4) 0.036(1) Uani 1.00 1 d .
C(16) C -0.2515(6) 0.4632(5) 0.2346(4) 0.035(1) Uani 1.00 1 d .
C(17) C -0.4585(7) 0.2835(6) 0.4780(4) 0.043(1) Uani 1.00 1 d .
H(1) H 0.0153 0.1594 0.1253 0.044 Uiso 1.00 1 c R
H(2) H 0.1580 0.1786 0.0343 0.044 Uiso 1.00 1 c R
H(3) H 0.2897 1.0508 0.2312 0.043 Uiso 1.00 1 c R
H(4) H 0.4846 1.0152 0.1053 0.043 Uiso 1.00 1 c R
H(5) H 0.4805 0.7493 0.0183 0.043 Uiso 1.00 1 c R
H(6) H -0.1441 0.9494 0.4278 0.052 Uiso 1.00 1 c R
H(7) H -0.3291 0.9108 0.3201 0.052 Uiso 1.00 1 c R
H(8) H -0.2622 0.7698 0.3636 0.052 Uiso 1.00 1 c R
H(9) H 0.0920 0.3280 0.3628 0.043 Uiso 1.00 1 c R
H(10) H -0.1157 0.2499 0.4819 0.045 Uiso 1.00 1 c R
H(11) H -0.4957 0.4339 0.2888 0.042 Uiso 1.00 1 c R
H(12) H -0.2872 0.5178 0.1714 0.041 Uiso 1.00 1 c R
H(13) H -0.3939 0.3384 0.5612 0.051 Uiso 1.00 1 c R
H(14) H -0.5725 0.3123 0.4517 0.051 Uiso 1.00 1 c R
H(15) H -0.4914 0.1691 0.4715 0.051 Uiso 1.00 1 c R

loop_
_atom_site_aniso_label
_atom_site_aniso_U_11
_atom_site_aniso_U_22
_atom_site_aniso_U_33
_atom_site_aniso_U_12
_atom_site_aniso_U_13
_atom_site_aniso_U_23
O(1) 0.037(2) 0.034(2) 0.027(2) 0.012(1) 0.007(1) 0.007(1)
O(2) 0.044(2) 0.041(2) 0.024(2) 0.017(1) 0.007(1) 0.008(1)
O(3) 0.041(2) 0.049(2) 0.034(2) 0.017(1) 0.007(1) 0.014(1)
N(1) 0.041(2) 0.034(2) 0.036(2) 0.015(2) 0.015(2) 0.009(2)
C(1) 0.032(2) 0.039(2) 0.023(2) 0.014(2) 0.001(2) 0.007(2)
C(2) 0.030(2) 0.037(2) 0.027(2) 0.011(2) 0.005(2) 0.009(2)
C(3) 0.031(2) 0.036(2) 0.022(2) 0.011(2) 0.004(2) 0.008(2)
C(4) 0.031(2) 0.038(2) 0.022(2) 0.011(2) 0.000(2) 0.009(2)
C(5) 0.036(3) 0.044(3) 0.022(2) 0.013(2) 0.004(2) 0.009(2)
C(6) 0.038(3) 0.037(2) 0.032(2) 0.011(2) 0.003(2) 0.009(2)
C(7) 0.038(3) 0.038(2) 0.032(3) 0.005(2) 0.005(2) 0.010(2)
C(8) 0.033(3) 0.045(3) 0.029(2) 0.010(2) 0.007(2) 0.009(2)
C(9) 0.042(3) 0.029(2) 0.030(3) 0.008(2) -0.001(2) 0.001(2)
C(10) 0.047(3) 0.047(3) 0.037(3) 0.017(2) 0.012(2) 0.005(2)
C(11) 0.034(3) 0.030(2) 0.024(2) 0.010(2) 0.002(2) 0.003(2)
C(12) 0.039(3) 0.039(2) 0.028(2) 0.016(2) 0.004(2) 0.007(2)
C(13) 0.045(3) 0.036(2) 0.030(2) 0.014(2) 0.006(2) 0.010(2)
C(14) 0.043(3) 0.032(2) 0.026(2) 0.008(2) 0.006(2) -0.000(2)
C(15) 0.034(3) 0.040(2) 0.031(2) 0.012(2) 0.002(2) 0.005(2)
C(16) 0.040(3) 0.035(2) 0.028(2) 0.011(2) 0.005(2) 0.007(2)
C(17) 0.047(3) 0.050(3) 0.032(3) 0.011(2) 0.013(2) 0.010(2)

loop_
_atom_type_symbol
_atom_type_description
_atom_type_scat_dispersion_real
_atom_type_scat_dispersion_imag
_atom_type_scat_source
C C 0.018 0.009
;
International Tables for Crystallography
(1992, Vol. C, Tables 4.2.6.8 and 6.1.1.4)
;
H H 0.000 0.000
;
International Tables for Crystallography
(1992, Vol. C, Table 6.1.1.4)
;
O O 0.049 0.032
;
International Tables for Crystallography
(1992, Vol. C, Tables 4.2.6.8 and 6.1.1.4)
;
N N 0.031 0.018
;
International Tables for Crystallography
(1992, Vol. C, Tables 4.2.6.8 and 6.1.1.4)
;
